data_7105799
loop_
_publ_author_name
'Yan Hu'
'Fang Luo'
'Fangfang Dong'

_publ_section_title
;
 Design Synthesis and Photocatalytic Activity of a Novel Lilac-like
 Silver-Vanadate Hybrid Solid Based on Dicyclic Rings of [V4O12]4- with
 Argentophilic {Ag7}7+ Cluster
;
_journal_name_full Chem.Commun.
_journal_page_first 761
_journal_paper_doi 10.1039/c0cc02965c
_journal_volume 47
_journal_year 2011
_chemical_formula_moiety 'C40 H56 Ag7 N16 O24 V8,C10 H14 Ag N4, 2(H2 O)'
_chemical_formula_sum 'C50 H74 Ag8 N20 O26 V8'
_chemical_formula_weight 2641.78
_chemical_name_systematic
;
?
;
_space_group_IT_number 2
_symmetry_cell_setting triclinic
_symmetry_space_group_name_Hall '-P 1'
_symmetry_space_group_name_H-M 'P -1'
_atom_sites_solution_hydrogens geom
_atom_sites_solution_primary direct
_atom_sites_solution_secondary difmap
_audit_creation_method SHELXL-97
_cell_angle_alpha 83.821(5)
_cell_angle_beta 68.816(5)
_cell_angle_gamma 68.176(5)
_cell_formula_units_Z 1
_cell_length_a 12.107(5)
_cell_length_b 12.154(5)
_cell_length_c 15.078(5)
_cell_measurement_reflns_used 6762
_cell_measurement_temperature 293(2)
_cell_measurement_theta_max 25.00
_cell_measurement_theta_min 2.12
_cell_volume 1919.6(13)
_computing_cell_refinement 'Bruker SAINT'
_computing_data_collection 'Bruker APEX2'
_computing_data_reduction 'Bruker SAINT'
_computing_molecular_graphics 'Bruker SHELXTL'
_computing_publication_material 'Bruker SHELXTL'
_computing_structure_refinement 'SHELXL-97 (Sheldrick, 1997)'
_computing_structure_solution 'SHELXS-97 (Sheldrick, 1997)'
_diffrn_ambient_temperature 293(2)
_diffrn_detector_area_resol_mean 0.01
_diffrn_measured_fraction_theta_full 0.989
_diffrn_measured_fraction_theta_max 0.989
_diffrn_measurement_device_type 'Bruker APEX-II CCD'
_diffrn_measurement_method '\w scans'
_diffrn_radiation_monochromator graphite
_diffrn_radiation_source 'fine-focus sealed tube'
_diffrn_radiation_type MoK\a
_diffrn_radiation_wavelength 0.71069
_diffrn_reflns_av_R_equivalents 0.0189
_diffrn_reflns_av_sigmaI/netI 0.0376
_diffrn_reflns_limit_h_max 14
_diffrn_reflns_limit_h_min -14
_diffrn_reflns_limit_k_max 14
_diffrn_reflns_limit_k_min -13
_diffrn_reflns_limit_l_max 17
_diffrn_reflns_limit_l_min -8
_diffrn_reflns_number 9721
_diffrn_reflns_theta_full 25.00
_diffrn_reflns_theta_max 25.00
_diffrn_reflns_theta_min 2.12
_diffrn_standards_decay_% 0
_diffrn_standards_interval_count 0
_diffrn_standards_interval_time 0
_diffrn_standards_number 0
_exptl_absorpt_coefficient_mu 2.997
_exptl_absorpt_correction_T_max 0.533
_exptl_absorpt_correction_T_min 0.442
_exptl_absorpt_correction_type multi-scan
_exptl_absorpt_process_details 'SADABS (Sheldrick, 1996)'
_exptl_crystal_colour green
_exptl_crystal_density_diffrn 2.285
_exptl_crystal_density_method 'not measured'
_exptl_crystal_description block
_exptl_crystal_F_000 1282
_exptl_crystal_size_max 0.29
_exptl_crystal_size_mid 0.23
_exptl_crystal_size_min 0.21
_refine_diff_density_max 1.244
_refine_diff_density_min -1.203
_refine_diff_density_rms 0.135
_refine_ls_extinction_coef 0.00026(5)
_refine_ls_extinction_method SHELXL
_refine_ls_goodness_of_fit_ref 1.096
_refine_ls_hydrogen_treatment constr
_refine_ls_matrix_type full
_refine_ls_number_parameters 508
_refine_ls_number_reflns 6685
_refine_ls_number_restraints 12
_refine_ls_restrained_S_all 1.100
_refine_ls_R_factor_all 0.0598
_refine_ls_R_factor_gt 0.0523
_refine_ls_shift/su_max 0.000
_refine_ls_shift/su_mean 0.000
_refine_ls_structure_factor_coef Fsqd
_refine_ls_weighting_details 'calc w=1/[\s^2^(Fo^2^)+(0.0436P)^2^+16.1941P] where P=(Fo^2^+2Fc^2^)/3'
_refine_ls_weighting_scheme calc
_refine_ls_wR_factor_gt 0.1279
_refine_ls_wR_factor_ref 0.1320
_reflns_number_gt 5839
_reflns_number_total 6762
_reflns_threshold_expression >2sigma(I)
_cod_data_source_file C0CC02965C.TXT
_cod_data_source_block h
_cod_depositor_comments
;
The following automatic conversions were performed:
'_symmetry_cell_setting' value 'Triclinic' changed to 'triclinic'
according to '/home/saulius/struct/CIF-dictionaries/cif_core.dic'
dictionary named 'cif_core.dic' version 2.4.1 from 2010-06-29.

Automatic conversion script
Id: cif_fix_enum 1527 2010-12-29 10:47:43Z saulius 
;
_cod_original_sg_symbol_H-M P-1
_cod_database_code 7105799

loop_
_symmetry_equiv_pos_as_xyz
'x, y, z'
'-x, -y, -z'

loop_
_atom_site_label
_atom_site_type_symbol
_atom_site_fract_x
_atom_site_fract_y
_atom_site_fract_z
_atom_site_U_iso_or_equiv
_atom_site_adp_type
_atom_site_occupancy
_atom_site_symmetry_multiplicity
_atom_site_calc_flag
_atom_site_refinement_flags
_atom_site_disorder_assembly
_atom_site_disorder_group
Ag1 Ag 1.0000 0.0000 0.0000 0.0432(2) Uani 1 2 d S . .
Ag2 Ag 1.04194(6) -0.26284(6) -0.01235(4) 0.04122(18) Uani 1 1 d . . .
Ag3 Ag 0.75908(7) 0.61516(7) 0.37187(6) 0.0575(2) Uani 1 1 d . . .
Ag4 Ag 0.5000 0.5000 0.5000 0.0691(4) Uani 1 2 d S . .
Ag5 Ag 0.90576(6) -0.40042(7) 0.13291(5) 0.0510(2) Uani 1 1 d . . .
C22 C 1.1636(9) -0.6139(9) 0.1021(7) 0.054(2) Uani 1 1 d . . .
H22A H 1.1325 -0.6691 0.0922 0.065 Uiso 1 1 calc R . .
C21 C 1.1782(8) -0.4512(8) 0.1257(6) 0.0410(19) Uani 1 1 d . . .
H21A H 1.1603 -0.3712 0.1352 0.049 Uiso 1 1 calc R . .
C11 C 1.0292(9) 0.5757(8) 0.3716(7) 0.049(2) Uani 1 1 d . . .
H11A H 1.0070 0.6562 0.3825 0.059 Uiso 1 1 calc R . .
C23 C 1.2802(8) -0.6386(8) 0.1042(7) 0.046(2) Uani 1 1 d . . .
H23A H 1.3432 -0.7134 0.0965 0.056 Uiso 1 1 calc R . .
C24 C 1.3979(8) -0.5195(8) 0.1311(6) 0.0399(19) Uani 1 1 d . . .
H24A H 1.4222 -0.5718 0.1796 0.048 Uiso 1 1 calc R . .
H24B H 1.3728 -0.4385 0.1526 0.048 Uiso 1 1 calc R . .
C13 C 1.2420(12) 0.2698(11) 0.3218(9) 0.078(3) Uani 1 1 d . . .
H13A H 1.2235 0.2185 0.2885 0.094 Uiso 1 1 calc R . .
H13B H 1.3215 0.2781 0.2818 0.094 Uiso 1 1 calc R . .
C15 C 1.3520(13) 0.0871(11) 0.3920(9) 0.088(4) Uani 1 1 d . . .
H15A H 1.3348 0.0416 0.3529 0.106 Uiso 1 1 calc R . .
H15B H 1.4376 0.0867 0.3605 0.106 Uiso 1 1 calc R . .
C14 C 1.2511(14) 0.2203(12) 0.4096(9) 0.086(4) Uani 1 1 d . . .
H14A H 1.1687 0.2204 0.4518 0.103 Uiso 1 1 calc R . .
H14B H 1.2773 0.2680 0.4396 0.103 Uiso 1 1 calc R . .
C8 C 0.9342(11) 0.1628(9) 0.5427(9) 0.067(3) Uani 1 1 d . . .
H8A H 0.9663 0.1497 0.5948 0.080 Uiso 1 1 calc R . .
H8B H 0.9914 0.1893 0.4891 0.080 Uiso 1 1 calc R . .
C4 C 0.3370(14) 1.0370(13) 0.4873(11) 0.102(5) Uani 1 1 d U . .
H4A H 0.2482 1.0500 0.5223 0.122 Uiso 1 1 calc R . .
H4B H 0.3664 1.0755 0.5225 0.122 Uiso 1 1 calc R . .
C25 C 1.5114(7) -0.5455(7) 0.0388(6) 0.0373(18) Uani 1 1 d . . .
H25A H 1.5314 -0.6240 0.0146 0.045 Uiso 1 1 calc R . .
H25B H 1.5843 -0.5460 0.0519 0.045 Uiso 1 1 calc R . .
C1 C 0.5195(10) 0.8414(11) 0.4094(10) 0.089(5) Uani 1 1 d . . .
H1A H 0.5517 0.8654 0.3477 0.107 Uiso 1 1 calc R . .
N1 N 0.5729(7) 0.7384(6) 0.4420(5) 0.0439(17) Uani 1 1 d . . .
C3 C 0.3939(10) 0.8468(9) 0.5528(9) 0.073(4) Uani 1 1 d . . .
H3A H 0.3248 0.8696 0.6093 0.087 Uiso 1 1 calc R . .
N5 N 0.8093(8) 0.2552(7) 0.5712(6) 0.053(2) Uani 1 1 d . . .
C19 C 0.4527(9) -0.0346(8) 0.1351(7) 0.052(2) Uani 1 1 d . . .
H19A H 0.4776 0.0235 0.1544 0.062 Uiso 1 1 calc R . .
H19B H 0.3706 -0.0301 0.1811 0.062 Uiso 1 1 calc R . .
C7 C 0.7219(12) 0.2836(11) 0.6606(8) 0.075(3) Uani 1 1 d . . .
H7A H 0.7326 0.2498 0.7167 0.089 Uiso 1 1 calc R . .
C18 C 0.5275(8) -0.2567(7) 0.1324(6) 0.0412(19) Uani 1 1 d . . .
H18A H 0.4560 -0.2649 0.1284 0.049 Uiso 1 1 calc R . .
C20 C 0.4406(8) -0.0042(7) 0.0381(7) 0.045(2) Uani 1 1 d . . .
H20A H 0.4186 -0.0642 0.0181 0.054 Uiso 1 1 calc R . .
H20B H 0.3714 0.0710 0.0436 0.054 Uiso 1 1 calc R . .
C16 C 0.6637(8) -0.1824(8) 0.1368(7) 0.047(2) Uani 1 1 d . . .
H16A H 0.7004 -0.1273 0.1367 0.057 Uiso 1 1 calc R . .
C17 C 0.6336(8) -0.3439(8) 0.1358(7) 0.047(2) Uani 1 1 d . . .
H17A H 0.6463 -0.4243 0.1368 0.057 Uiso 1 1 calc R . .
C9 C 0.9338(11) 0.0481(8) 0.5155(8) 0.062(3) Uani 1 1 d . . .
H9A H 0.9009 0.0611 0.4638 0.074 Uiso 1 1 calc R . .
H9B H 0.8776 0.0209 0.5693 0.074 Uiso 1 1 calc R . .
C10 C 1.0226(9) 0.4100(9) 0.3406(7) 0.055(2) Uani 1 1 d . . .
H10A H 0.9945 0.3530 0.3295 0.066 Uiso 1 1 calc R . .
C12 C 1.1400(11) 0.4903(9) 0.3681(8) 0.065(3) Uani 1 1 d . . .
H12A H 1.2058 0.4999 0.3806 0.077 Uiso 1 1 calc R . .
C6 C 0.6167(11) 0.3703(11) 0.6527(7) 0.065(3) Uani 1 1 d . . .
H6A H 0.5416 0.4058 0.7027 0.078 Uiso 1 1 calc R . .
C5 C 0.7549(9) 0.3262(8) 0.5129(6) 0.047(2) Uani 1 1 d . . .
H5A H 0.7943 0.3258 0.4473 0.057 Uiso 1 1 calc R . .
N3 N 0.9541(7) 0.5234(6) 0.3561(5) 0.0456(17) Uani 1 1 d . . .
N7 N 1.0963(7) -0.4920(7) 0.1173(5) 0.0445(17) Uani 1 1 d . . .
N8 N 1.2900(6) -0.5357(6) 0.1194(5) 0.0365(15) Uani 1 1 d . . .
N4 N 1.1380(8) 0.3878(7) 0.3429(7) 0.065(2) Uani 1 1 d . . .
N2 N 0.4128(8) 0.9073(8) 0.4762(8) 0.078(3) Uani 1 1 d U . .
N10 N 0.5463(6) -0.1539(6) 0.1361(5) 0.0376(15) Uani 1 1 d . . .
C2 C 0.4945(10) 0.7443(9) 0.5344(7) 0.055(2) Uani 1 1 d . . .
H2A H 0.5086 0.6858 0.5784 0.066 Uiso 1 1 calc R . .
N9 N 0.7212(6) -0.2982(6) 0.1376(5) 0.0394(16) Uani 1 1 d . . .
N6 N 0.6392(8) 0.3967(7) 0.5597(5) 0.0491(18) Uani 1 1 d . . .
O1 O 0.5462(5) 0.1911(5) 0.1522(5) 0.0482(15) Uani 1 1 d . . .
O2 O 0.6688(5) 0.2883(5) 0.2287(4) 0.0412(13) Uani 1 1 d . . .
O3 O 0.8928(6) 0.2337(5) 0.2812(4) 0.0418(14) Uani 1 1 d . . .
O4 O 0.9600(7) -0.0266(5) 0.2653(5) 0.0550(17) Uani 1 1 d . . .
O5 O 0.7262(5) 0.0295(5) 0.2235(4) 0.0433(14) Uani 1 1 d . . .
O6 O 0.7917(5) 0.1569(5) 0.0551(4) 0.0456(14) Uani 1 1 d . . .
O7 O 1.0610(7) 0.1049(6) 0.1116(4) 0.0630(19) Uani 1 1 d . . .
O8 O 0.8323(6) -0.1854(5) 0.2988(5) 0.0550(17) Uani 1 1 d . . .
O9 O 0.9519(5) -0.1481(5) 0.1170(4) 0.0441(14) Uani 1 1 d . . .
O10 O 0.8560(6) 0.3905(5) 0.1334(4) 0.0407(13) Uani 1 1 d . . .
O11 O 1.1354(6) 0.0725(7) 0.2624(5) 0.066(2) Uani 1 1 d . . .
O12 O 0.7039(5) 0.4585(5) 0.3155(4) 0.0433(14) Uani 1 1 d . . .
V1 V 0.77998(12) 0.34627(10) 0.23867(9) 0.0288(3) Uani 1 1 d . . .
V2 V 0.68183(11) 0.16727(11) 0.16249(9) 0.0289(3) Uani 1 1 d . . .
V3 V 0.86944(12) -0.08621(10) 0.22603(9) 0.0285(3) Uani 1 1 d . . .
V4 V 1.01702(13) 0.09523(12) 0.22781(10) 0.0373(3) Uani 1 1 d . . .
O1W O 0.7589(6) 0.1985(6) 0.8760(5) 0.0549(17) Uani 1 1 d . . .
H1W H 0.8290 0.1543 0.8373 0.066 Uiso 1 1 d R . .
H2W H 0.7612 0.1840 0.9319 0.066 Uiso 1 1 d R . .

loop_
_atom_site_aniso_label
_atom_site_aniso_U_11
_atom_site_aniso_U_22
_atom_site_aniso_U_33
_atom_site_aniso_U_23
_atom_site_aniso_U_13
_atom_site_aniso_U_12
Ag1 0.0458(5) 0.0278(4) 0.0389(5) 0.0023(4) -0.0048(4) -0.0046(4)
Ag2 0.0530(4) 0.0360(3) 0.0294(3) -0.0056(2) -0.0050(3) -0.0174(3)
Ag3 0.0434(4) 0.0432(4) 0.0738(5) -0.0119(4) -0.0189(4) 0.0000(3)
Ag4 0.0770(8) 0.0705(8) 0.0854(9) 0.0257(7) -0.0584(7) -0.0315(7)
Ag5 0.0328(3) 0.0659(5) 0.0569(4) 0.0269(4) -0.0222(3) -0.0212(3)
C22 0.047(5) 0.066(7) 0.058(6) 0.003(5) -0.015(5) -0.034(5)
C21 0.033(4) 0.039(5) 0.042(5) 0.009(4) -0.006(4) -0.012(4)
C11 0.053(5) 0.030(5) 0.060(6) -0.008(4) -0.018(5) -0.008(4)
C23 0.042(5) 0.033(5) 0.062(6) -0.001(4) -0.014(4) -0.014(4)
C24 0.038(4) 0.049(5) 0.039(4) 0.006(4) -0.016(4) -0.021(4)
C13 0.070(8) 0.070(8) 0.071(8) -0.008(6) -0.013(6) -0.008(6)
C15 0.091(9) 0.076(8) 0.064(7) -0.013(6) -0.038(7) 0.021(7)
C14 0.104(10) 0.087(9) 0.077(8) 0.018(7) -0.042(8) -0.039(8)
C8 0.069(7) 0.050(6) 0.091(8) 0.003(6) -0.051(6) -0.010(5)
C4 0.077(7) 0.092(8) 0.113(8) 0.010(7) -0.019(6) -0.022(6)
C25 0.029(4) 0.036(4) 0.052(5) 0.005(4) -0.021(4) -0.013(3)
C1 0.049(6) 0.077(8) 0.090(9) 0.041(7) 0.000(6) 0.000(6)
N1 0.042(4) 0.021(3) 0.059(5) 0.004(3) -0.017(4) -0.002(3)
C3 0.055(6) 0.050(6) 0.091(9) -0.032(6) 0.012(6) -0.021(5)
N5 0.067(5) 0.054(5) 0.053(5) 0.010(4) -0.038(4) -0.024(4)
C19 0.048(5) 0.040(5) 0.068(6) -0.006(4) -0.023(5) -0.012(4)
C7 0.099(9) 0.094(9) 0.047(6) 0.024(6) -0.045(6) -0.039(8)
C18 0.045(5) 0.036(5) 0.052(5) 0.013(4) -0.024(4) -0.021(4)
C20 0.037(4) 0.029(4) 0.075(6) 0.004(4) -0.032(4) -0.007(4)
C16 0.046(5) 0.041(5) 0.067(6) 0.001(4) -0.030(5) -0.020(4)
C17 0.046(5) 0.039(5) 0.070(6) 0.023(4) -0.031(5) -0.024(4)
C9 0.093(8) 0.039(5) 0.075(7) 0.015(5) -0.053(7) -0.027(5)
C10 0.038(5) 0.045(5) 0.072(7) -0.004(5) -0.015(5) -0.008(4)
C12 0.067(7) 0.052(6) 0.085(8) -0.002(6) -0.039(6) -0.020(5)
C6 0.063(7) 0.089(8) 0.040(5) 0.013(5) -0.019(5) -0.026(6)
C5 0.063(6) 0.046(5) 0.039(5) 0.006(4) -0.029(4) -0.017(5)
N3 0.045(4) 0.035(4) 0.051(4) 0.001(3) -0.014(3) -0.010(3)
N7 0.036(4) 0.060(5) 0.041(4) 0.010(3) -0.012(3) -0.024(4)
N8 0.031(3) 0.038(4) 0.040(4) 0.002(3) -0.012(3) -0.012(3)
N4 0.043(5) 0.032(4) 0.109(8) -0.004(4) -0.026(5) 0.000(3)
N2 0.039(4) 0.048(5) 0.116(7) 0.008(5) -0.002(4) -0.007(4)
N10 0.039(4) 0.041(4) 0.040(4) 0.003(3) -0.018(3) -0.018(3)
C2 0.062(6) 0.046(6) 0.054(6) -0.002(4) -0.017(5) -0.019(5)
N9 0.035(4) 0.039(4) 0.051(4) 0.012(3) -0.023(3) -0.016(3)
N6 0.058(5) 0.057(5) 0.040(4) 0.013(4) -0.027(4) -0.023(4)
O1 0.034(3) 0.044(3) 0.076(4) 0.008(3) -0.030(3) -0.016(3)
O2 0.040(3) 0.038(3) 0.042(3) -0.010(3) -0.006(3) -0.016(3)
O3 0.050(3) 0.030(3) 0.037(3) -0.006(2) -0.018(3) 0.000(3)
O4 0.078(5) 0.037(3) 0.071(4) 0.001(3) -0.052(4) -0.018(3)
O5 0.029(3) 0.038(3) 0.049(3) 0.003(3) -0.010(3) 0.001(2)
O6 0.041(3) 0.046(3) 0.038(3) -0.005(3) -0.005(3) -0.008(3)
O7 0.067(4) 0.057(4) 0.035(3) -0.015(3) -0.013(3) 0.009(3)
O8 0.059(4) 0.030(3) 0.055(4) 0.012(3) -0.005(3) -0.010(3)
O9 0.043(3) 0.039(3) 0.037(3) -0.012(3) -0.008(3) -0.003(3)
O10 0.053(4) 0.025(3) 0.036(3) -0.002(2) -0.005(3) -0.015(3)
O11 0.039(4) 0.090(5) 0.072(5) -0.002(4) -0.032(3) -0.014(4)
O12 0.048(3) 0.030(3) 0.038(3) -0.016(2) -0.008(3) -0.001(3)
V1 0.0364(7) 0.0212(6) 0.0262(6) -0.0023(5) -0.0092(5) -0.0083(5)
V2 0.0249(6) 0.0255(6) 0.0358(7) -0.0007(5) -0.0123(5) -0.0063(5)
V3 0.0313(7) 0.0208(6) 0.0273(6) 0.0006(5) -0.0086(5) -0.0041(5)
V4 0.0340(7) 0.0341(7) 0.0420(8) -0.0064(6) -0.0216(6) 0.0000(6)
O1W 0.045(4) 0.056(4) 0.052(4) -0.005(3) -0.026(3) 0.005(3)

loop_
_atom_type_symbol
_atom_type_description
_atom_type_scat_dispersion_real
_atom_type_scat_dispersion_imag
_atom_type_scat_source
C C 0.0033 0.0016 'International Tables Vol C Tables 4.2.6.8 and 6.1.1.4'
N N 0.0061 0.0033 'International Tables Vol C Tables 4.2.6.8 and 6.1.1.4'
O O 0.0106 0.0060 'International Tables Vol C Tables 4.2.6.8 and 6.1.1.4'
V V 0.3005 0.5294 'International Tables Vol C Tables 4.2.6.8 and 6.1.1.4'
Ag Ag -0.8971 1.1015 'International Tables Vol C Tables 4.2.6.8 and 6.1.1.4'
H H 0.0000 0.0000 'International Tables Vol C Tables 4.2.6.8 and 6.1.1.4'

loop_
_geom_angle_atom_site_label_1
_geom_angle_atom_site_label_2
_geom_angle_atom_site_label_3
_geom_angle
_geom_angle_site_symmetry_1
_geom_angle_site_symmetry_3
_geom_angle_publ_flag
O6 Ag1 O6 180.0(2) 2_755 . ?
O6 Ag1 O9 82.30(19) 2_755 . ?
O6 Ag1 O9 97.70(19) . . ?
O6 Ag1 O9 97.70(19) 2_755 2_755 ?
O6 Ag1 O9 82.30(19) . 2_755 ?
O9 Ag1 O9 180.0(3) . 2_755 ?
O6 Ag1 Ag2 124.05(15) 2_755 2_755 ?
O6 Ag1 Ag2 55.95(15) . 2_755 ?
O9 Ag1 Ag2 134.49(13) . 2_755 ?
O9 Ag1 Ag2 45.51(13) 2_755 2_755 ?
O10 Ag2 O9 174.0(2) 2_755 . ?
O10 Ag2 O7 91.6(2) 2_755 2_755 ?
O9 Ag2 O7 94.3(2) . 2_755 ?
N1 Ag3 N3 153.0(3) . . ?
N1 Ag3 O12 99.9(2) . . ?
N3 Ag3 O12 102.4(2) . . ?
N6 Ag4 N6 180.000(1) . 2_666 ?
N7 Ag5 N9 174.3(3) . . ?
C23 C22 N7 109.2(8) . . ?
N7 C21 N8 113.6(8) . . ?
C12 C11 N3 108.3(8) . . ?
C22 C23 N8 107.9(8) . . ?
N8 C24 C25 111.8(7) . . ?
C14 C13 N4 107.8(10) . . ?
C4 C15 C14 105.6(10) 1_645 . ?
C13 C14 C15 110.0(11) . . ?
N5 C8 C9 112.9(9) . . ?
C15 C4 N2 108.7(12) 1_465 . ?
C24 C25 C25 113.2(8) . 2_845 ?
N1 C1 N2 111.3(10) . . ?
C1 N1 C2 103.4(8) . . ?
C1 N1 Ag3 125.4(7) . . ?
C2 N1 Ag3 129.9(6) . . ?
N2 C3 C2 106.2(10) . . ?
C5 N5 C7 106.2(9) . . ?
C5 N5 C8 126.1(9) . . ?
C7 N5 C8 127.7(9) . . ?
N10 C19 C20 112.6(7) . . ?
C6 C7 N5 107.2(9) . . ?
C17 C18 N10 105.6(7) . . ?
C20 C20 C19 114.1(9) 2_655 . ?
N9 C16 N10 111.6(7) . . ?
C18 C17 N9 110.8(8) . . ?
C8 C9 C9 112.3(11) . 2_756 ?
N3 C10 N4 110.6(9) . . ?
C11 C12 N4 107.1(9) . . ?
C7 C6 N6 108.6(10) . . ?
N6 C5 N5 111.6(8) . . ?
C10 N3 C11 106.2(8) . . ?
C10 N3 Ag3 129.6(7) . . ?
C11 N3 Ag3 123.9(6) . . ?
C21 N7 C22 103.5(7) . . ?
C21 N7 Ag5 128.8(6) . . ?
C22 N7 Ag5 127.5(6) . . ?
C21 N8 C23 105.8(7) . . ?
C21 N8 C24 126.7(7) . . ?
C23 N8 C24 127.5(7) . . ?
C10 N4 C12 107.5(8) . . ?
C10 N4 C13 124.4(9) . . ?
C12 N4 C13 128.1(10) . . ?
C3 N2 C1 108.6(9) . . ?
C3 N2 C4 116.2(11) . . ?
C1 N2 C4 133.0(11) . . ?
C16 N10 C18 107.7(7) . . ?
C16 N10 C19 127.9(7) . . ?
C18 N10 C19 124.3(7) . . ?
C3 C2 N1 110.4(10) . . ?
C16 N9 C17 104.3(7) . . ?
C16 N9 Ag5 131.0(6) . . ?
C17 N9 Ag5 124.6(6) . . ?
C5 N6 C6 106.4(8) . . ?
C5 N6 Ag4 126.4(6) . . ?
C6 N6 Ag4 125.7(7) . . ?
V1 O2 V2 134.4(3) . . ?
V1 O3 V4 132.2(3) . . ?
V3 O4 V4 133.9(4) . . ?
V3 O5 V2 137.6(3) . . ?
V2 O6 Ag1 125.4(3) . . ?
V4 O7 Ag2 129.2(3) . 2_755 ?
V3 O9 Ag2 166.3(4) . . ?
V3 O9 Ag1 111.1(3) . . ?
Ag2 O9 Ag1 81.77(19) . . ?
V1 O10 Ag2 118.7(3) . 2_755 ?
V1 O12 Ag3 136.1(3) . . ?
O12 V1 O10 109.7(3) . . ?
O12 V1 O3 108.7(3) . . ?
O10 V1 O3 109.4(3) . . ?
O12 V1 O2 109.1(3) . . ?
O10 V1 O2 110.7(3) . . ?
O3 V1 O2 109.3(3) . . ?
O1 V2 O6 109.7(3) . . ?
O1 V2 O2 109.3(3) . . ?
O6 V2 O2 109.1(3) . . ?
O1 V2 O5 108.8(3) . . ?
O6 V2 O5 109.5(3) . . ?
O2 V2 O5 110.4(3) . . ?
O8 V3 O9 109.0(3) . . ?
O8 V3 O5 108.6(3) . . ?
O9 V3 O5 108.5(3) . . ?
O8 V3 O4 109.7(3) . . ?
O9 V3 O4 111.0(3) . . ?
O5 V3 O4 110.0(3) . . ?
O11 V4 O7 110.3(4) . . ?
O11 V4 O3 108.9(3) . . ?
O7 V4 O3 108.5(3) . . ?
O11 V4 O4 108.7(4) . . ?
O7 V4 O4 110.1(3) . . ?
O3 V4 O4 110.3(3) . . ?

loop_
_geom_bond_atom_site_label_1
_geom_bond_atom_site_label_2
_geom_bond_distance
_geom_bond_site_symmetry_2
_geom_bond_publ_flag
Ag1 O6 2.437(6) 2_755 ?
Ag1 O6 2.437(6) . ?
Ag1 O9 2.459(6) . ?
Ag1 O9 2.459(6) 2_755 ?
Ag1 Ag2 3.0580(14) 2_755 ?
Ag2 O10 2.195(5) 2_755 ?
Ag2 O9 2.204(5) . ?
Ag2 O7 2.536(7) 2_755 ?
Ag3 N1 2.133(7) . ?
Ag3 N3 2.138(7) . ?
Ag3 O12 2.549(6) . ?
Ag4 N6 2.123(7) . ?
Ag4 N6 2.123(7) 2_666 ?
Ag5 N7 2.091(7) . ?
Ag5 N9 2.094(7) . ?
C22 C23 1.341(13) . ?
C22 N7 1.398(13) . ?
C21 N7 1.309(11) . ?
C21 N8 1.338(10) . ?
C11 C12 1.343(14) . ?
C11 N3 1.378(12) . ?
C23 N8 1.350(11) . ?
C24 N8 1.464(10) . ?
C24 C25 1.522(11) . ?
C13 C14 1.418(16) . ?
C13 N4 1.487(13) . ?
C15 C4 1.474(18) 1_645 ?
C15 C14 1.604(17) . ?
C8 N5 1.450(13) . ?
C8 C9 1.498(14) . ?
C4 C15 1.474(18) 1_465 ?
C4 N2 1.491(16) . ?
C25 C25 1.548(15) 2_845 ?
C1 N1 1.312(12) . ?
C1 N2 1.338(14) . ?
N1 C2 1.365(12) . ?
C3 N2 1.296(15) . ?
C3 C2 1.347(14) . ?
N5 C5 1.335(11) . ?
N5 C7 1.362(14) . ?
C19 N10 1.474(11) . ?
C19 C20 1.516(13) . ?
C7 C6 1.353(16) . ?
C18 C17 1.341(12) . ?
C18 N10 1.361(10) . ?
C20 C20 1.513(18) 2_655 ?
C16 N9 1.319(11) . ?
C16 N10 1.336(11) . ?
C17 N9 1.377(10) . ?
C9 C9 1.53(2) 2_756 ?
C10 N3 1.312(11) . ?
C10 N4 1.334(12) . ?
C12 N4 1.351(13) . ?
C6 N6 1.355(12) . ?
C5 N6 1.311(12) . ?
O1 V2 1.620(5) . ?
O2 V1 1.791(6) . ?
O2 V2 1.793(5) . ?
O3 V1 1.789(6) . ?
O3 V4 1.810(5) . ?
O4 V3 1.797(6) . ?
O4 V4 1.812(7) . ?
O5 V3 1.791(5) . ?
O5 V2 1.815(6) . ?
O6 V2 1.664(6) . ?
O7 V4 1.642(6) . ?
O7 Ag2 2.536(7) 2_755 ?
O8 V3 1.619(6) . ?
O9 V3 1.669(5) . ?
O10 V1 1.669(5) . ?
O10 Ag2 2.195(5) 2_755 ?
O11 V4 1.618(6) . ?
O12 V1 1.639(5) . ?
